data_7116497
loop_
_publ_author_name
'Andreas A. Danopoulos'
'Pierre Braunstein'
'Elixabete Rezabal'
'Gilles Frison'

_publ_section_title
;
 Unprecedented directed lateral lithiations of tertiary carbons on NHC
 platforms
;
_journal_name_full Chem.Commun.
_journal_page_first 3049
_journal_paper_doi 10.1039/C4cc08434A
_journal_volume 51
_journal_year 2015
_chemical_formula_moiety 'C57 H87 Li2 N3 O5, C4 H8 O'
_chemical_formula_sum 'C61 H95 Li2 N3 O6'
_chemical_formula_weight 980.28
_chemical_name_systematic
;
 ?
;
_space_group_IT_number 2
_symmetry_cell_setting triclinic
_symmetry_space_group_name_Hall '-P 1'
_symmetry_space_group_name_H-M 'P -1'
_atom_sites_solution_hydrogens geom
_atom_sites_solution_primary direct
_atom_sites_solution_secondary difmap
_audit_creation_method SHELXL-97
_cell_angle_alpha 102.510(2)
_cell_angle_beta 100.7460(10)
_cell_angle_gamma 106.6530(10)
_cell_formula_units_Z 2
_cell_length_a 10.8651(6)
_cell_length_b 14.5756(9)
_cell_length_c 20.5112(13)
_cell_measurement_reflns_used 5333
_cell_measurement_temperature 173(2)
_cell_measurement_theta_max 26.08
_cell_measurement_theta_min 2.51
_cell_volume 2928.9(3)
_computing_cell_refinement 'Bruker SAINT'
_computing_data_collection 'Bruker APEX2'
_computing_data_reduction 'Bruker SAINT'
_computing_molecular_graphics 'Bruker SHELXTL'
_computing_publication_material 'Bruker SHELXTL'
_computing_structure_refinement 'SHELXL-97 (Sheldrick, 2008)'
_computing_structure_solution 'SHELXL-97 (Sheldrick, 2008)'
_diffrn_ambient_temperature 173(2)
_diffrn_measured_fraction_theta_full 0.996
_diffrn_measured_fraction_theta_max 0.996
_diffrn_measurement_device_type 'Bruker APEX-II CCD'
_diffrn_measurement_method '\f and \w scans'
_diffrn_radiation_monochromator triumph
_diffrn_radiation_source 'sealed tube'
_diffrn_radiation_type MoK\a
_diffrn_radiation_wavelength 0.71073
_diffrn_reflns_av_R_equivalents 0.0612
_diffrn_reflns_av_sigmaI/netI 0.0988
_diffrn_reflns_limit_h_max 14
_diffrn_reflns_limit_h_min -14
_diffrn_reflns_limit_k_max 19
_diffrn_reflns_limit_k_min -19
_diffrn_reflns_limit_l_max 27
_diffrn_reflns_limit_l_min -26
_diffrn_reflns_number 39956
_diffrn_reflns_theta_full 28.01
_diffrn_reflns_theta_max 28.01
_diffrn_reflns_theta_min 1.52
_exptl_absorpt_coefficient_mu 0.070
_exptl_absorpt_correction_T_max 0.9958
_exptl_absorpt_correction_T_min 0.9761
_exptl_absorpt_correction_type multi-scan
_exptl_absorpt_process_details sadabs
_exptl_crystal_colour orange
_exptl_crystal_density_diffrn 1.112
_exptl_crystal_density_method 'not measured'
_exptl_crystal_description block
_exptl_crystal_F_000 1072
_exptl_crystal_size_max 0.35
_exptl_crystal_size_mid 0.20
_exptl_crystal_size_min 0.06
_refine_diff_density_max 0.630
_refine_diff_density_min -0.292
_refine_diff_density_rms 0.047
_refine_ls_extinction_method none
_refine_ls_goodness_of_fit_ref 1.019
_refine_ls_hydrogen_treatment constr
_refine_ls_matrix_type full
_refine_ls_number_parameters 669
_refine_ls_number_reflns 14095
_refine_ls_number_restraints 1
_refine_ls_restrained_S_all 1.023
_refine_ls_R_factor_all 0.1664
_refine_ls_R_factor_gt 0.0744
_refine_ls_shift/su_max 0.000
_refine_ls_shift/su_mean 0.000
_refine_ls_structure_factor_coef Fsqd
_refine_ls_weighting_details 'calc w=1/[\s^2^(Fo^2^)+(0.1023P)^2^+0.3888P] where P=(Fo^2^+2Fc^2^)/3'
_refine_ls_weighting_scheme calc
_refine_ls_wR_factor_gt 0.1796
_refine_ls_wR_factor_ref 0.2164
_reflns_number_gt 7027
_reflns_number_total 14095
_reflns_threshold_expression I>2\s(I)
_cod_data_source_file c4cc08434a2.cif
_cod_data_source_block Complex5tBuPh
_cod_database_code 7116497

loop_
_symmetry_equiv_pos_as_xyz
'x, y, z'
'-x, -y, -z'

loop_
_atom_site_label
_atom_site_type_symbol
_atom_site_fract_x
_atom_site_fract_y
_atom_site_fract_z
_atom_site_U_iso_or_equiv
_atom_site_adp_type
_atom_site_occupancy
_atom_site_symmetry_multiplicity
_atom_site_calc_flag
_atom_site_refinement_flags
_atom_site_disorder_assembly
_atom_site_disorder_group
C1 C 0.9526(2) 0.49405(17) 0.26261(12) 0.0228(5) Uani 1 1 d . C .
C2 C 0.9303(2) 0.40155(17) 0.33986(13) 0.0251(5) Uani 1 1 d . C .
H2 H 0.9240 0.3859 0.3820 0.030 Uiso 1 1 calc R . .
C3 C 0.9274(2) 0.33808(17) 0.28001(13) 0.0236(5) Uani 1 1 d . C .
C4 C 0.9544(2) 0.57920(17) 0.38230(13) 0.0274(6) Uani 1 1 d . C .
C5 C 1.0751(3) 0.6289(2) 0.43210(14) 0.0386(7) Uani 1 1 d . . .
C6 C 1.0807(4) 0.7073(2) 0.48660(16) 0.0569(9) Uani 1 1 d . . .
H6 H 1.1619 0.7424 0.5216 0.068 Uiso 1 1 calc R . .
C7 C 0.9715(4) 0.7348(2) 0.49058(18) 0.0653(11) Uani 1 1 d . . .
H7 H 0.9774 0.7883 0.5283 0.078 Uiso 1 1 calc R . .
C8 C 0.8525(4) 0.6851(2) 0.43991(19) 0.0564(9) Uani 1 1 d . . .
H8 H 0.7776 0.7053 0.4430 0.068 Uiso 1 1 calc R . .
C9 C 0.8409(3) 0.60558(19) 0.38427(16) 0.0396(7) Uani 1 1 d . . .
C10 C 1.1981(3) 0.6011(2) 0.42842(17) 0.0529(8) Uani 1 1 d . . .
H10 H 1.1749 0.5464 0.3845 0.064 Uiso 1 1 calc R . .
C11 C 1.2401(4) 0.5605(4) 0.4891(2) 0.0887(13) Uani 1 1 d . . .
H11A H 1.2596 0.6117 0.5330 0.133 Uiso 1 1 calc R . .
H11B H 1.3198 0.5431 0.4856 0.133 Uiso 1 1 calc R . .
H11C H 1.1676 0.5008 0.4872 0.133 Uiso 1 1 calc R . .
C12 C 1.3127(4) 0.6888(3) 0.4259(2) 0.0859(13) Uani 1 1 d . . .
H12A H 1.2860 0.7096 0.3847 0.129 Uiso 1 1 calc R . .
H12B H 1.3907 0.6684 0.4239 0.129 Uiso 1 1 calc R . .
H12C H 1.3351 0.7448 0.4675 0.129 Uiso 1 1 calc R . .
C13 C 0.7094(3) 0.5497(2) 0.32726(19) 0.0534(9) Uani 1 1 d . . .
H13 H 0.7345 0.5298 0.2832 0.064 Uiso 1 1 calc R . .
C14 C 0.6208(4) 0.6110(3) 0.3146(2) 0.0792(12) Uani 1 1 d . . .
H14A H 0.5468 0.5730 0.2732 0.119 Uiso 1 1 calc R . .
H14B H 0.6728 0.6736 0.3077 0.119 Uiso 1 1 calc R . .
H14C H 0.5854 0.6261 0.3547 0.119 Uiso 1 1 calc R . .
C15 C 0.6334(4) 0.4551(3) 0.3396(2) 0.0812(12) Uani 1 1 d . . .
H15A H 0.6922 0.4165 0.3478 0.122 Uiso 1 1 calc R . .
H15B H 0.5584 0.4158 0.2989 0.122 Uiso 1 1 calc R . .
H15C H 0.5997 0.4709 0.3802 0.122 Uiso 1 1 calc R . .
C16 C 0.9377(2) 0.35727(17) 0.16191(12) 0.0233(5) Uani 1 1 d . C .
C17 C 0.8179(2) 0.33015(17) 0.11258(13) 0.0245(5) Uani 1 1 d . . .
C18 C 0.8085(3) 0.28921(19) 0.04300(14) 0.0348(6) Uani 1 1 d . . .
H18 H 0.7278 0.2724 0.0084 0.042 Uiso 1 1 calc R . .
C19 C 0.9200(3) 0.27353(19) 0.02543(14) 0.0351(6) Uani 1 1 d . . .
H19 H 0.9142 0.2452 -0.0218 0.042 Uiso 1 1 calc R . .
C20 C 1.0368(2) 0.29743(19) 0.07364(14) 0.0334(6) Uani 1 1 d . . .
H20 H 1.1091 0.2840 0.0586 0.040 Uiso 1 1 calc R . .
C21 C 1.0571(2) 0.34190(17) 0.14610(13) 0.0280(6) Uani 1 1 d D C .
C22 C 0.6929(2) 0.33804(19) 0.13369(14) 0.0303(6) Uani 1 1 d . . .
H22 H 0.7215 0.3967 0.1757 0.036 Uiso 1 1 calc R . .
C23 C 0.5934(3) 0.3543(2) 0.07833(16) 0.0457(7) Uani 1 1 d . . .
H23A H 0.6403 0.4074 0.0605 0.069 Uiso 1 1 calc R . .
H23B H 0.5265 0.3737 0.0985 0.069 Uiso 1 1 calc R . .
H23C H 0.5494 0.2923 0.0404 0.069 Uiso 1 1 calc R . .
C24 C 0.6246(3) 0.2452(2) 0.15345(17) 0.0458(8) Uani 1 1 d . . .
H24A H 0.5518 0.2549 0.1729 0.069 Uiso 1 1 calc R . .
H24B H 0.6894 0.2336 0.1880 0.069 Uiso 1 1 calc R . .
H24C H 0.5886 0.1872 0.1122 0.069 Uiso 1 1 calc R . .
C25 C 1.1808(2) 0.3636(2) 0.19423(14) 0.0338(6) Uani 1 1 d D C .
C26 C 1.2304(3) 0.4378(2) 0.26462(16) 0.0462(8) Uani 1 1 d . . .
H26A H 1.2380 0.5046 0.2600 0.069 Uiso 1 1 calc R . .
H26B H 1.3179 0.4379 0.2878 0.069 Uiso 1 1 calc R . .
H26C H 1.1676 0.4194 0.2921 0.069 Uiso 1 1 calc R . .
C27 C 1.2915(3) 0.3413(2) 0.16524(17) 0.0468(8) Uani 1 1 d . . .
H27A H 1.2607 0.2708 0.1384 0.070 Uiso 1 1 calc R . .
H27B H 1.3696 0.3552 0.2035 0.070 Uiso 1 1 calc R . .
H27C H 1.3156 0.3835 0.1352 0.070 Uiso 1 1 calc R . .
C28 C 0.8603(2) 0.17618(17) 0.29298(13) 0.0266(5) Uani 1 1 d . . .
C29 C 0.7599(2) 0.18606(17) 0.32593(13) 0.0272(6) Uani 1 1 d . . .
H29 H 0.7333 0.2430 0.3276 0.033 Uiso 1 1 calc R . .
C30 C 0.6992(2) 0.11518(18) 0.35589(13) 0.0310(6) Uani 1 1 d . . .
H30 H 0.6315 0.1252 0.3770 0.037 Uiso 1 1 calc R . .
C31 C 0.7321(3) 0.03050(18) 0.35654(14) 0.0341(6) Uani 1 1 d . A .
C32 C 0.8277(3) 0.0185(2) 0.32182(16) 0.0414(7) Uani 1 1 d . . .
H32 H 0.8515 -0.0397 0.3192 0.050 Uiso 1 1 calc R . .
C33 C 0.8888(3) 0.08720(19) 0.29120(15) 0.0368(7) Uani 1 1 d . . .
H33 H 0.9527 0.0744 0.2680 0.044 Uiso 1 1 calc R . .
C34 C 0.6688(3) -0.0469(2) 0.39153(18) 0.0509(8) Uani 1 1 d . . .
C35 C 0.5982(7) -0.0076(5) 0.4417(4) 0.0682(12) Uani 0.60 1 d P A 1
H35A H 0.5251 0.0089 0.4167 0.102 Uiso 0.60 1 calc PR A 1
H35B H 0.6612 0.0527 0.4771 0.102 Uiso 0.60 1 calc PR A 1
H35C H 0.5623 -0.0586 0.4639 0.102 Uiso 0.60 1 calc PR A 1
C36 C 0.7689(9) -0.0757(4) 0.4364(5) 0.0682(12) Uani 0.60 1 d P A 1
H36A H 0.8169 -0.1071 0.4078 0.102 Uiso 0.60 1 calc PR A 1
H36B H 0.7228 -0.1229 0.4588 0.102 Uiso 0.60 1 calc PR A 1
H36C H 0.8324 -0.0158 0.4719 0.102 Uiso 0.60 1 calc PR A 1
C37 C 0.5734(8) -0.1430(6) 0.3328(5) 0.0682(12) Uani 0.60 1 d P A 1
H37A H 0.6232 -0.1652 0.3011 0.102 Uiso 0.60 1 calc PR A 1
H37B H 0.4999 -0.1277 0.3071 0.102 Uiso 0.60 1 calc PR A 1
H37C H 0.5376 -0.1961 0.3534 0.102 Uiso 0.60 1 calc PR A 1
C35B C 0.5496(12) -0.0268(8) 0.4148(6) 0.0682(12) Uani 0.40 1 d P A 2
H35D H 0.4785 -0.0369 0.3740 0.102 Uiso 0.40 1 calc PR A 2
H35E H 0.5782 0.0422 0.4443 0.102 Uiso 0.40 1 calc PR A 2
H35F H 0.5165 -0.0730 0.4410 0.102 Uiso 0.40 1 calc PR A 2
C36B C 0.7973(15) -0.0404(7) 0.4511(7) 0.0682(12) Uani 0.40 1 d P A 2
H36D H 0.7678 -0.0868 0.4778 0.102 Uiso 0.40 1 calc PR A 2
H36E H 0.8378 0.0279 0.4822 0.102 Uiso 0.40 1 calc PR A 2
H36F H 0.8630 -0.0584 0.4290 0.102 Uiso 0.40 1 calc PR A 2
C37B C 0.6196(13) -0.1502(10) 0.3463(7) 0.0682(12) Uani 0.40 1 d P A 2
H37D H 0.5692 -0.1949 0.3689 0.102 Uiso 0.40 1 calc PR A 2
H37E H 0.6953 -0.1701 0.3377 0.102 Uiso 0.40 1 calc PR A 2
H37F H 0.5616 -0.1545 0.3022 0.102 Uiso 0.40 1 calc PR A 2
C38 C 1.0439(5) 0.8071(2) 0.33494(19) 0.0792(13) Uani 1 1 d . . .
H38A H 1.0828 0.7724 0.3652 0.095 Uiso 1 1 calc R . .
H38B H 0.9583 0.8084 0.3445 0.095 Uiso 1 1 calc R . .
C39 C 1.1356(4) 0.9098(3) 0.3497(2) 0.0758(11) Uani 1 1 d . . .
H39A H 1.2263 0.9172 0.3753 0.091 Uiso 1 1 calc R . .
H39B H 1.1040 0.9583 0.3776 0.091 Uiso 1 1 calc R . .
C40 C 1.1349(3) 0.9259(2) 0.2798(2) 0.0612(10) Uani 1 1 d . . .
H40A H 1.2234 0.9348 0.2708 0.073 Uiso 1 1 calc R . .
H40B H 1.1101 0.9852 0.2761 0.073 Uiso 1 1 calc R . .
C41 C 1.0313(4) 0.8316(2) 0.23040(18) 0.0629(10) Uani 1 1 d . . .
H41A H 0.9444 0.8413 0.2180 0.075 Uiso 1 1 calc R . .
H41B H 1.0585 0.8121 0.1875 0.075 Uiso 1 1 calc R . .
C42 C 0.7068(3) 0.6345(3) 0.15490(17) 0.0555(9) Uani 1 1 d . . .
H42A H 0.7341 0.6844 0.2008 0.067 Uiso 1 1 calc R . .
H42B H 0.6361 0.5742 0.1552 0.067 Uiso 1 1 calc R . .
C43 C 0.6580(4) 0.6766(3) 0.0991(2) 0.0752(12) Uani 1 1 d . . .
H43A H 0.5603 0.6605 0.0890 0.090 Uiso 1 1 calc R . .
H43B H 0.7015 0.7501 0.1125 0.090 Uiso 1 1 calc R . .
C44 C 0.6956(3) 0.6277(3) 0.03873(19) 0.0720(11) Uani 1 1 d . . .
H44A H 0.7111 0.6710 0.0078 0.086 Uiso 1 1 calc R . .
H44B H 0.6254 0.5630 0.0120 0.086 Uiso 1 1 calc R . .
C45 C 0.8218(3) 0.6126(3) 0.07014(16) 0.0533(9) Uani 1 1 d . . .
H45A H 0.8262 0.5491 0.0431 0.064 Uiso 1 1 calc R . .
H45B H 0.9004 0.6682 0.0709 0.064 Uiso 1 1 calc R . .
C46 C 1.1235(3) 0.5691(2) 0.10040(16) 0.0432(7) Uani 1 1 d . C .
H46A H 1.0926 0.5911 0.0598 0.052 Uiso 1 1 calc R . .
H46B H 1.0664 0.4994 0.0932 0.052 Uiso 1 1 calc R . .
C47 C 1.2661(3) 0.5765(3) 0.10966(19) 0.0648(10) Uani 1 1 d . . .
H47A H 1.2898 0.5699 0.0650 0.078 Uiso 1 1 calc R B 1
H47B H 1.2842 0.5242 0.1297 0.078 Uiso 1 1 calc R B 1
C48 C 1.3420(7) 0.6792(5) 0.1590(4) 0.0598(19) Uani 0.65 1 d P C 1
H48A H 1.4273 0.6813 0.1876 0.072 Uiso 0.65 1 calc PR C 1
H48B H 1.3602 0.7301 0.1337 0.072 Uiso 0.65 1 calc PR C 1
C48B C 1.3384(15) 0.6428(11) 0.1779(9) 0.0598(19) Uani 0.35 1 d P C 2
H48C H 1.4217 0.6915 0.1760 0.072 Uiso 0.35 1 calc PR C 2
H48D H 1.3616 0.6044 0.2096 0.072 Uiso 0.35 1 calc PR C 2
C49 C 1.2501(3) 0.6953(3) 0.2021(2) 0.0761(12) Uani 1 1 d . . .
H49A H 1.2737 0.6773 0.2455 0.091 Uiso 1 1 calc R C 1
H49B H 1.2568 0.7664 0.2144 0.091 Uiso 1 1 calc R C 1
C50 C 1.2124(4) 0.2515(3) 0.36877(19) 0.0761(12) Uani 1 1 d . . .
H50A H 1.1565 0.1987 0.3846 0.091 Uiso 1 1 calc R D 1
H50B H 1.1759 0.3068 0.3728 0.091 Uiso 1 1 calc R D 1
C51 C 1.3488(5) 0.2877(5) 0.4109(3) 0.0686(16) Uani 0.65 1 d P E 1
H51A H 1.3534 0.2843 0.4589 0.082 Uiso 0.65 1 calc PR E 1
H51B H 1.3965 0.3570 0.4117 0.082 Uiso 0.65 1 calc PR E 1
C51B C 1.2988(11) 0.2216(10) 0.4125(6) 0.0686(16) Uani 0.35 1 d P E 2
H51C H 1.2517 0.1568 0.4193 0.082 Uiso 0.35 1 calc PR E 2
H51D H 1.3406 0.2724 0.4582 0.082 Uiso 0.35 1 calc PR E 2
C52 C 1.4043(4) 0.2122(4) 0.3713(2) 0.0862(13) Uani 1 1 d . . .
H52A H 1.5023 0.2404 0.3804 0.103 Uiso 1 1 calc R E 1
H52B H 1.3803 0.1487 0.3839 0.103 Uiso 1 1 calc R E 1
C53 C 1.3361(3) 0.1977(2) 0.2981(2) 0.0562(9) Uani 1 1 d . E .
H53A H 1.3906 0.2467 0.2790 0.067 Uiso 1 1 calc R . .
H53B H 1.3214 0.1295 0.2695 0.067 Uiso 1 1 calc R . .
C54 C 1.0763(4) 0.0367(3) 0.11791(19) 0.0721(11) Uani 1 1 d . E .
H54A H 1.1427 0.0266 0.1533 0.086 Uiso 1 1 calc R . .
H54B H 1.1225 0.0673 0.0866 0.086 Uiso 1 1 calc R . .
C55 C 0.9692(4) -0.0614(3) 0.0776(2) 0.0729(11) Uani 1 1 d . . .
H55A H 0.9714 -0.0792 0.0285 0.087 Uiso 1 1 calc R F 1
H55B H 0.9806 -0.1155 0.0975 0.087 Uiso 1 1 calc R F 1
C56 C 0.8417(11) -0.0459(7) 0.0834(5) 0.066(2) Uani 0.65 1 d P G 1
H56A H 0.8053 -0.0782 0.1167 0.079 Uiso 0.65 1 calc PR G 1
H56B H 0.7747 -0.0736 0.0378 0.079 Uiso 0.65 1 calc PR G 1
C56B C 0.848(2) -0.0281(16) 0.0594(11) 0.066(2) Uani 0.35 1 d P G 2
H56C H 0.8333 -0.0213 0.0118 0.079 Uiso 0.35 1 calc PR G 2
H56D H 0.7661 -0.0775 0.0624 0.079 Uiso 0.35 1 calc PR G 2
C57 C 0.8777(3) 0.0658(2) 0.10867(19) 0.0558(9) Uani 1 1 d . . .
H57A H 0.8710 0.0951 0.0694 0.067 Uiso 1 1 calc R G 1
H57B H 0.8192 0.0840 0.1370 0.067 Uiso 1 1 calc R G 1
C58 C 0.4499(4) 0.9840(4) 0.1962(3) 0.0896(13) Uani 1 1 d . . .
H58A H 0.4417 0.9555 0.2354 0.107 Uiso 1 1 calc R . .
H58B H 0.4776 1.0576 0.2140 0.107 Uiso 1 1 calc R . .
C59 C 0.5490(4) 0.9566(3) 0.1648(2) 0.0799(12) Uani 1 1 d . . .
H59A H 0.5560 0.8930 0.1717 0.096 Uiso 1 1 calc R . .
H59B H 0.6377 1.0095 0.1844 0.096 Uiso 1 1 calc R . .
C60 C 0.4948(4) 0.9455(3) 0.0874(2) 0.0865(14) Uani 1 1 d . . .
H60A H 0.5561 0.9953 0.0716 0.104 Uiso 1 1 calc R . .
H60B H 0.4795 0.8775 0.0582 0.104 Uiso 1 1 calc R . .
C61 C 0.3650(4) 0.9650(3) 0.0863(2) 0.0764(11) Uani 1 1 d . . .
H61A H 0.3764 1.0349 0.0864 0.092 Uiso 1 1 calc R . .
H61B H 0.2949 0.9196 0.0443 0.092 Uiso 1 1 calc R . .
O1 O 1.0220(2) 0.75624(13) 0.26601(10) 0.0447(5) Uani 1 1 d . C .
O2 O 0.81894(18) 0.60972(15) 0.13927(10) 0.0440(5) Uani 1 1 d . C .
O3 O 1.11778(17) 0.63350(13) 0.16288(10) 0.0418(5) Uani 1 1 d . C .
O4 O 1.2116(2) 0.21225(18) 0.29842(11) 0.0571(6) Uani 1 1 d . E .
O5 O 1.0134(2) 0.09875(15) 0.14983(12) 0.0517(6) Uani 1 1 d . E .
O6 O 0.3291(3) 0.9473(2) 0.1467(2) 0.1010(10) Uani 1 1 d . . .
Li1 Li 0.9746(4) 0.6107(3) 0.2104(2) 0.0315(10) Uani 1 1 d . . .
Li2 Li 1.0752(4) 0.2250(3) 0.2218(3) 0.0405(11) Uani 1 1 d . . .
N1 N 0.94411(17) 0.49403(13) 0.32793(10) 0.0229(4) Uani 1 1 d . . .
N2 N 0.94125(17) 0.39686(14) 0.23379(10) 0.0215(4) Uani 1 1 d . . .
N3 N 0.92599(19) 0.24174(14) 0.26136(11) 0.0273(5) Uani 1 1 d . C .

loop_
_atom_site_aniso_label
_atom_site_aniso_U_11
_atom_site_aniso_U_22
_atom_site_aniso_U_33
_atom_site_aniso_U_23
_atom_site_aniso_U_13
_atom_site_aniso_U_12
C1 0.0163(10) 0.0250(13) 0.0242(14) 0.0050(10) 0.0057(10) 0.0040(9)
C2 0.0271(12) 0.0250(13) 0.0254(14) 0.0118(11) 0.0092(11) 0.0072(10)
C3 0.0192(11) 0.0261(13) 0.0279(14) 0.0091(11) 0.0088(10) 0.0085(9)
C4 0.0386(14) 0.0205(12) 0.0204(14) 0.0055(11) 0.0118(12) 0.0035(10)
C5 0.0491(16) 0.0347(15) 0.0204(15) 0.0044(12) 0.0079(13) 0.0005(13)
C6 0.077(2) 0.0428(18) 0.0274(18) -0.0022(14) 0.0150(17) -0.0064(16)
C7 0.111(3) 0.0336(18) 0.045(2) -0.0005(16) 0.045(2) 0.0073(19)
C8 0.078(2) 0.0359(17) 0.067(2) 0.0107(17) 0.046(2) 0.0220(17)
C9 0.0489(16) 0.0257(14) 0.0483(19) 0.0095(13) 0.0252(15) 0.0116(12)
C10 0.0372(16) 0.063(2) 0.0351(18) 0.0030(16) -0.0049(14) 0.0002(14)
C11 0.070(3) 0.116(4) 0.075(3) 0.038(3) -0.002(2) 0.030(2)
C12 0.052(2) 0.091(3) 0.097(3) 0.022(3) 0.023(2) 0.000(2)
C13 0.0433(16) 0.0411(17) 0.076(3) 0.0008(16) 0.0223(17) 0.0225(14)
C14 0.080(3) 0.101(3) 0.100(3) 0.055(3) 0.049(3) 0.059(2)
C15 0.053(2) 0.068(3) 0.109(4) 0.034(2) -0.005(2) 0.0107(19)
C16 0.0270(12) 0.0236(12) 0.0223(14) 0.0078(10) 0.0114(11) 0.0089(10)
C17 0.0233(12) 0.0227(12) 0.0261(14) 0.0067(11) 0.0058(11) 0.0066(9)
C18 0.0363(14) 0.0375(15) 0.0262(15) 0.0047(12) 0.0040(12) 0.0122(12)
C19 0.0490(16) 0.0330(15) 0.0249(15) 0.0056(12) 0.0171(14) 0.0137(12)
C20 0.0372(14) 0.0340(14) 0.0391(17) 0.0131(13) 0.0246(14) 0.0161(11)
C21 0.0298(13) 0.0274(13) 0.0339(16) 0.0125(12) 0.0170(12) 0.0122(10)
C22 0.0244(12) 0.0349(14) 0.0296(15) 0.0046(12) 0.0053(11) 0.0116(11)
C23 0.0316(14) 0.059(2) 0.049(2) 0.0189(16) 0.0047(14) 0.0206(14)
C24 0.0281(13) 0.0571(19) 0.054(2) 0.0230(16) 0.0135(14) 0.0099(13)
C25 0.0241(12) 0.0431(16) 0.0402(17) 0.0149(13) 0.0157(12) 0.0140(11)
C26 0.0249(13) 0.0591(19) 0.050(2) 0.0143(16) 0.0068(14) 0.0107(13)
C27 0.0344(14) 0.061(2) 0.060(2) 0.0275(17) 0.0241(15) 0.0247(14)
C28 0.0270(12) 0.0262(13) 0.0258(14) 0.0055(11) 0.0069(11) 0.0095(10)
C29 0.0302(12) 0.0200(12) 0.0324(15) 0.0059(11) 0.0104(12) 0.0100(10)
C30 0.0336(13) 0.0263(14) 0.0307(15) 0.0029(11) 0.0146(12) 0.0068(11)
C31 0.0458(15) 0.0246(14) 0.0327(16) 0.0090(12) 0.0140(13) 0.0101(11)
C32 0.0582(17) 0.0301(15) 0.0499(19) 0.0183(14) 0.0241(15) 0.0247(13)
C33 0.0461(15) 0.0358(15) 0.0456(18) 0.0177(13) 0.0275(14) 0.0250(12)
C34 0.074(2) 0.0321(16) 0.062(2) 0.0232(16) 0.0393(19) 0.0202(15)
C35 0.089(4) 0.0431(18) 0.081(3) 0.034(2) 0.038(3) 0.013(2)
C36 0.089(4) 0.0431(18) 0.081(3) 0.034(2) 0.038(3) 0.013(2)
C37 0.089(4) 0.0431(18) 0.081(3) 0.034(2) 0.038(3) 0.013(2)
C35B 0.089(4) 0.0431(18) 0.081(3) 0.034(2) 0.038(3) 0.013(2)
C36B 0.089(4) 0.0431(18) 0.081(3) 0.034(2) 0.038(3) 0.013(2)
C37B 0.089(4) 0.0431(18) 0.081(3) 0.034(2) 0.038(3) 0.013(2)
C38 0.142(4) 0.041(2) 0.045(2) 0.0094(17) 0.036(2) 0.012(2)
C39 0.083(3) 0.054(2) 0.065(3) 0.013(2) 0.001(2) 0.0017(19)
C40 0.075(2) 0.0385(18) 0.086(3) 0.0276(19) 0.043(2) 0.0215(17)
C41 0.106(3) 0.0424(19) 0.050(2) 0.0230(17) 0.022(2) 0.0312(19)
C42 0.0469(17) 0.077(2) 0.047(2) 0.0181(18) 0.0214(16) 0.0225(16)
C43 0.063(2) 0.116(3) 0.079(3) 0.048(3) 0.029(2) 0.056(2)
C44 0.0479(19) 0.133(4) 0.056(2) 0.049(2) 0.0178(18) 0.044(2)
C45 0.0400(16) 0.091(3) 0.0380(19) 0.0262(18) 0.0143(15) 0.0275(16)
C46 0.0538(17) 0.0383(16) 0.0404(18) 0.0111(14) 0.0214(15) 0.0143(13)
C47 0.058(2) 0.079(3) 0.058(2) 0.004(2) 0.0162(18) 0.0362(19)
C48 0.041(2) 0.064(6) 0.068(5) 0.010(3) 0.023(3) 0.010(3)
C48B 0.041(2) 0.064(6) 0.068(5) 0.010(3) 0.023(3) 0.010(3)
C49 0.0433(19) 0.077(3) 0.078(3) -0.019(2) 0.0188(19) 0.0042(17)
C50 0.067(2) 0.132(4) 0.048(2) 0.028(2) 0.018(2) 0.058(2)
C51 0.050(3) 0.097(5) 0.054(3) 0.022(4) 0.012(3) 0.021(3)
C51B 0.050(3) 0.097(5) 0.054(3) 0.022(4) 0.012(3) 0.021(3)
C52 0.054(2) 0.123(4) 0.093(3) 0.038(3) 0.009(2) 0.049(2)
C53 0.0393(16) 0.054(2) 0.082(3) 0.0209(18) 0.0219(18) 0.0218(15)
C54 0.089(3) 0.092(3) 0.052(2) 0.004(2) 0.021(2) 0.065(2)
C55 0.127(3) 0.058(2) 0.052(2) 0.0146(19) 0.027(2) 0.059(2)
C56 0.082(3) 0.042(4) 0.069(8) 0.007(4) 0.029(5) 0.015(3)
C56B 0.082(3) 0.042(4) 0.069(8) 0.007(4) 0.029(5) 0.015(3)
C57 0.0521(19) 0.0461(19) 0.067(2) 0.0112(17) 0.0144(18) 0.0173(15)
C58 0.053(2) 0.117(4) 0.100(4) 0.037(3) 0.019(2) 0.027(2)
C59 0.056(2) 0.100(3) 0.080(3) 0.022(3) 0.014(2) 0.026(2)
C60 0.059(2) 0.082(3) 0.084(3) -0.014(2) 0.015(2) 0.004(2)
C61 0.059(2) 0.065(3) 0.088(3) 0.017(2) 0.001(2) 0.0117(19)
O1 0.0684(13) 0.0309(11) 0.0365(12) 0.0113(9) 0.0180(10) 0.0155(9)
O2 0.0415(11) 0.0615(13) 0.0346(12) 0.0194(10) 0.0108(9) 0.0215(10)
O3 0.0408(10) 0.0402(11) 0.0393(12) 0.0044(9) 0.0198(9) 0.0058(9)
O4 0.0500(12) 0.0897(17) 0.0519(15) 0.0278(13) 0.0192(11) 0.0447(12)
O5 0.0509(12) 0.0490(13) 0.0617(15) 0.0077(11) 0.0207(11) 0.0288(10)
O6 0.0555(17) 0.120(3) 0.136(3) 0.053(2) 0.0251(19) 0.0304(16)
Li1 0.035(2) 0.034(2) 0.031(3) 0.014(2) 0.014(2) 0.0122(18)
Li2 0.037(2) 0.044(3) 0.051(3) 0.018(2) 0.021(2) 0.021(2)
N1 0.0221(9) 0.0213(10) 0.0243(12) 0.0065(9) 0.0080(9) 0.0049(8)
N2 0.0194(9) 0.0235(10) 0.0245(11) 0.0079(9) 0.0093(8) 0.0084(8)
N3 0.0326(11) 0.0260(11) 0.0305(13) 0.0107(9) 0.0141(10) 0.0152(9)

loop_
_atom_type_symbol
_atom_type_description
_atom_type_scat_dispersion_real
_atom_type_scat_dispersion_imag
_atom_type_scat_source
C C 0.0033 0.0016 'International Tables Vol C Tables 4.2.6.8 and 6.1.1.4'
H H 0.0000 0.0000 'International Tables Vol C Tables 4.2.6.8 and 6.1.1.4'
O O 0.0106 0.0060 'International Tables Vol C Tables 4.2.6.8 and 6.1.1.4'
Li Li -0.0003 0.0001 'International Tables Vol C Tables 4.2.6.8 and 6.1.1.4'
N N 0.0061 0.0033 'International Tables Vol C Tables 4.2.6.8 and 6.1.1.4'

loop_
_geom_angle_atom_site_label_1
_geom_angle_atom_site_label_2
_geom_angle_atom_site_label_3
_geom_angle
N1 C1 N2 101.94(19)
N1 C1 Li1 132.04(19)
N2 C1 Li1 126.01(19)
C3 C2 N1 107.1(2)
C3 C2 H2 126.4
N1 C2 H2 126.4
C2 C3 N3 134.3(2)
C2 C3 N2 104.56(19)
N3 C3 N2 120.8(2)
C5 C4 C9 122.9(2)
C5 C4 N1 118.5(2)
C9 C4 N1 118.6(2)
C4 C5 C6 117.6(3)
C4 C5 C10 122.3(2)
C6 C5 C10 120.1(3)
C7 C6 C5 121.2(3)
C7 C6 H6 119.4
C5 C6 H6 119.4
C6 C7 C8 120.3(3)
C6 C7 H7 119.8
C8 C7 H7 119.8
C7 C8 C9 121.0(3)
C7 C8 H8 119.5
C9 C8 H8 119.5
C8 C9 C4 117.0(3)
C8 C9 C13 121.7(3)
C4 C9 C13 121.3(2)
C5 C10 C12 111.7(3)
C5 C10 C11 110.9(3)
C12 C10 C11 111.0(3)
C5 C10 H10 107.7
C12 C10 H10 107.7
C11 C10 H10 107.7
C10 C11 H11A 109.5
C10 C11 H11B 109.5
H11A C11 H11B 109.5
C10 C11 H11C 109.5
H11A C11 H11C 109.5
H11B C11 H11C 109.5
C10 C12 H12A 109.5
C10 C12 H12B 109.5
H12A C12 H12B 109.5
C10 C12 H12C 109.5
H12A C12 H12C 109.5
H12B C12 H12C 109.5
C15 C13 C14 110.6(3)
C15 C13 C9 111.2(3)
C14 C13 C9 115.2(3)
C15 C13 H13 106.4
C14 C13 H13 106.4
C9 C13 H13 106.4
C13 C14 H14A 109.5
C13 C14 H14B 109.5
H14A C14 H14B 109.5
C13 C14 H14C 109.5
H14A C14 H14C 109.5
H14B C14 H14C 109.5
C13 C15 H15A 109.5
C13 C15 H15B 109.5
H15A C15 H15B 109.5
C13 C15 H15C 109.5
H15A C15 H15C 109.5
H15B C15 H15C 109.5
C17 C16 N2 117.70(18)
C17 C16 C21 123.7(2)
N2 C16 C21 118.5(2)
C16 C17 C18 119.8(2)
C16 C17 C22 120.9(2)
C18 C17 C22 119.2(2)
C19 C18 C17 118.5(2)
C19 C18 H18 120.7
C17 C18 H18 120.7
C20 C19 C18 122.1(2)
C20 C19 H19 119.0
C18 C19 H19 119.0
C19 C20 C21 123.5(2)
C19 C20 H20 118.2
C21 C20 H20 118.2
C25 C21 C20 121.0(2)
C25 C21 C16 126.6(2)
C20 C21 C16 112.4(2)
C25 C21 Li2 61.59(17)
C20 C21 Li2 114.59(19)
C16 C21 Li2 95.69(16)
C23 C22 C24 109.6(2)
C23 C22 C17 113.8(2)
C24 C22 C17 110.2(2)
C23 C22 H22 107.7
C24 C22 H22 107.7
C17 C22 H22 107.7
C22 C23 H23A 109.5
C22 C23 H23B 109.5
H23A C23 H23B 109.5
C22 C23 H23C 109.5
H23A C23 H23C 109.5
H23B C23 H23C 109.5
C22 C24 H24A 109.5
C22 C24 H24B 109.5
H24A C24 H24B 109.5
C22 C24 H24C 109.5
H24A C24 H24C 109.5
H24B C24 H24C 109.5
C21 C25 C26 125.6(2)
C21 C25 C27 117.1(2)
C26 C25 C27 113.5(2)
C21 C25 Li2 85.02(19)
C26 C25 Li2 99.6(2)
C27 C25 Li2 105.9(2)
C25 C26 H26A 109.5
C25 C26 H26B 109.5
H26A C26 H26B 109.5
C25 C26 H26C 109.5
H26A C26 H26C 109.5
H26B C26 H26C 109.5
C25 C27 H27A 109.5
C25 C27 H27B 109.5
H27A C27 H27B 109.5
C25 C27 H27C 109.5
H27A C27 H27C 109.5
H27B C27 H27C 109.5
N3 C28 C29 126.4(2)
N3 C28 C33 119.14(19)
C29 C28 C33 114.4(2)
C30 C29 C28 121.9(2)
C30 C29 H29 119.1
C28 C29 H29 119.1
C31 C30 C29 123.2(2)
C31 C30 H30 118.4
C29 C30 H30 118.4
C30 C31 C32 115.1(2)
C30 C31 C34 123.7(2)
C32 C31 C34 121.1(2)
C33 C32 C31 122.9(2)
C33 C32 H32 118.6
C31 C32 H32 118.6
C32 C33 C28 122.4(2)
C32 C33 H33 118.8
C28 C33 H33 118.8
C37B C34 C36 87.5(5)
C37B C34 C35 123.7(6)
C36 C34 C35 102.7(5)
C37B C34 C31 113.3(5)
C36 C34 C31 113.4(3)
C35 C34 C31 112.5(3)
C37B C34 C35B 107.1(6)
C36 C34 C35B 122.0(6)
C31 C34 C35B 111.0(5)
C36 C34 C37 108.4(4)
C35 C34 C37 112.4(4)
C31 C34 C37 107.5(4)
C35B C34 C37 91.3(5)
C37B C34 C36B 105.0(6)
C35 C34 C36B 95.4(6)
C31 C34 C36B 102.3(4)
C35B C34 C36B 118.2(7)
C37 C34 C36B 126.2(5)
C34 C35 H35A 109.5
C34 C35 H35B 109.5
C34 C35 H35C 109.5
C34 C36 H36A 109.5
C34 C36 H36B 109.5
C34 C36 H36C 109.5
C34 C37 H37A 109.5
C34 C37 H37B 109.5
C34 C37 H37C 109.5
C34 C35B H35D 109.5
C34 C35B H35E 109.5
H35D C35B H35E 109.5
C34 C35B H35F 109.5
H35D C35B H35F 109.5
H35E C35B H35F 109.5
C34 C36B H36D 109.5
C34 C36B H36E 109.5
H36D C36B H36E 109.5
C34 C36B H36F 109.5
H36D C36B H36F 109.5
H36E C36B H36F 109.5
C34 C37B H37D 109.5
C34 C37B H37E 109.5
H37D C37B H37E 109.5
C34 C37B H37F 109.5
H37D C37B H37F 109.5
H37E C37B H37F 109.5
O1 C38 C39 109.5(3)
O1 C38 H38A 109.8
C39 C38 H38A 109.8
O1 C38 H38B 109.8
C39 C38 H38B 109.8
H38A C38 H38B 108.2
C38 C39 C40 104.7(3)
C38 C39 H39A 110.8
C40 C39 H39A 110.8
C38 C39 H39B 110.8
C40 C39 H39B 110.8
H39A C39 H39B 108.9
C39 C40 C41 103.7(3)
C39 C40 H40A 111.0
C41 C40 H40A 111.0
C39 C40 H40B 111.0
C41 C40 H40B 111.0
H40A C40 H40B 109.0
O1 C41 C40 106.1(3)
O1 C41 H41A 110.5
C40 C41 H41A 110.5
O1 C41 H41B 110.5
C40 C41 H41B 110.5
H41A C41 H41B 108.7
O2 C42 C43 105.9(2)
O2 C42 H42A 110.6
C43 C42 H42A 110.6
O2 C42 H42B 110.6
C43 C42 H42B 110.6
H42A C42 H42B 108.7
C44 C43 C42 104.1(3)
C44 C43 H43A 110.9
C42 C43 H43A 110.9
C44 C43 H43B 110.9
C42 C43 H43B 110.9
H43A C43 H43B 109.0
C43 C44 C45 103.9(3)
C43 C44 H44A 111.0
C45 C44 H44A 111.0
C43 C44 H44B 111.0
C45 C44 H44B 111.0
H44A C44 H44B 109.0
O2 C45 C44 106.5(2)
O2 C45 H45A 110.4
C44 C45 H45A 110.4
O2 C45 H45B 110.4
C44 C45 H45B 110.4
H45A C45 H45B 108.6
O3 C46 C47 106.3(2)
O3 C46 H46A 110.5
C47 C46 H46A 110.5
O3 C46 H46B 110.5
C47 C46 H46B 110.5
H46A C46 H46B 108.7
C48B C47 C46 107.0(6)
C46 C47 C48 103.7(3)
C48B C47 H47A 130.9
C46 C47 H47A 111.0
C48 C47 H47A 111.0
C48B C47 H47B 84.3
C46 C47 H47B 111.0
C48 C47 H47B 111.0
H47A C47 H47B 109.0
C49 C48 C47 103.2(4)
C49 C48 H48A 111.1
C47 C48 H48A 111.1
C49 C48 H48B 111.1
C47 C48 H48B 111.1
H48A C48 H48B 109.1
C47 C48B C49 106.8(10)
C47 C48B H48C 110.4
C49 C48B H48C 110.4
C47 C48B H48D 110.4
C49 C48B H48D 110.4
H48C C48B H48D 108.6
O3 C49 C48B 105.9(7)
O3 C49 C48 107.9(4)
O3 C49 H49A 110.1
C48B C49 H49A 85.5
C48 C49 H49A 110.1
O3 C49 H49B 110.1
C48B C49 H49B 133.1
C48 C49 H49B 110.1
H49A C49 H49B 108.4
C51B C50 O4 109.6(5)
O4 C50 C51 108.1(3)
C51B C50 H50A 72.7
O4 C50 H50A 110.1
C51 C50 H50A 110.1
C51B C50 H50B 136.8
O4 C50 H50B 110.1
C51 C50 H50B 110.1
H50A C50 H50B 108.4
C50 C51 C52 100.6(4)
C50 C51 H51A 111.6
C52 C51 H51A 111.6
C50 C51 H51B 111.6
C52 C51 H51B 111.6
H51A C51 H51B 109.4
C50 C51B C52 102.1(7)
C50 C51B H51C 111.4
C52 C51B H51C 111.4
C50 C51B H51D 111.4
C52 C51B H51D 111.4
H51C C51B H51D 109.2
C53 C52 C51 101.7(3)
C53 C52 C51B 105.2(5)
C53 C52 H52A 111.4
C51 C52 H52A 111.4
C51B C52 H52A 136.5
C53 C52 H52B 111.4
C51 C52 H52B 111.4
C51B C52 H52B 76.8
H52A C52 H52B 109.3
O4 C53 C52 106.5(3)
O4 C53 H53A 110.4
C52 C53 H53A 110.4
O4 C53 H53B 110.4
C52 C53 H53B 110.4
H53A C53 H53B 108.6
O5 C54 C55 107.0(3)
O5 C54 H54A 110.3
C55 C54 H54A 110.3
O5 C54 H54B 110.3
C55 C54 H54B 110.3
H54A C54 H54B 108.6
C56 C55 C54 105.2(5)
C54 C55 C56B 101.4(9)
C56 C55 H55A 110.7
C54 C55 H55A 110.7
C56B C55 H55A 91.7
C56 C55 H55B 110.7
C54 C55 H55B 110.7
C56B C55 H55B 131.5
H55A C55 H55B 108.8
C55 C56 C57 104.7(6)
C55 C56 H56A 110.8
C57 C56 H56A 110.8
C55 C56 H56B 110.8
C57 C56 H56B 110.8
H56A C56 H56B 108.9
C57 C56B C55 105.9(16)
C57 C56B H56C 110.5
C55 C56B H56C 110.5
C57 C56B H56D 110.5
C55 C56B H56D 110.5
H56C C56B H56D 108.7
C56B C57 O5 109.5(10)
O5 C57 C56 103.4(5)
C56B C57 H57A 87.7
O5 C57 H57A 111.1
C56 C57 H57A 111.1
C56B C57 H57B 125.7
O5 C57 H57B 111.1
C56 C57 H57B 111.1
H57A C57 H57B 109.1
O6 C58 C59 108.8(4)
O6 C58 H58A 109.9
C59 C58 H58A 109.9
O6 C58 H58B 109.9
C59 C58 H58B 109.9
H58A C58 H58B 108.3
C58 C59 C60 103.4(3)
C58 C59 H59A 111.1
C60 C59 H59A 111.1
C58 C59 H59B 111.1
C60 C59 H59B 111.1
H59A C59 H59B 109.0
C61 C60 C59 101.9(3)
C61 C60 H60A 111.4
C59 C60 H60A 111.4
C61 C60 H60B 111.4
C59 C60 H60B 111.4
H60A C60 H60B 109.3
O6 C61 C60 106.9(3)
O6 C61 H61A 110.3
C60 C61 H61A 110.3
O6 C61 H61B 110.3
C60 C61 H61B 110.3
H61A C61 H61B 108.6
C38 O1 C41 104.7(2)
C38 O1 Li1 135.9(2)
C41 O1 Li1 119.3(2)
C45 O2 C42 109.3(2)
C45 O2 Li1 123.86(19)
C42 O2 Li1 124.6(2)
C49 O3 C46 109.0(2)
C49 O3 Li1 119.2(2)
C46 O3 Li1 127.4(2)
C53 O4 C50 108.1(2)
C53 O4 Li2 130.3(2)
C50 O4 Li2 118.7(2)
C54 O5 C57 107.7(2)
C54 O5 Li2 134.6(2)
C57 O5 Li2 116.6(2)
C58 O6 C61 103.2(3)
O3 Li1 O2 102.1(2)
O3 Li1 O1 96.73(18)
O2 Li1 O1 95.07(19)
O3 Li1 C1 117.6(2)
O2 Li1 C1 120.4(2)
O1 Li1 C1 120.1(2)
O5 Li2 N3 109.8(2)
O5 Li2 O4 105.6(2)
N3 Li2 O4 106.7(2)
O5 Li2 C25 117.0(2)
N3 Li2 C25 111.3(2)
O4 Li2 C25 105.8(2)
O5 Li2 C21 99.4(2)
N3 Li2 C21 94.23(18)
O4 Li2 C21 139.2(2)
C25 Li2 C21 33.39(10)
C1 N1 C2 112.98(18)
C1 N1 C4 125.89(19)
C2 N1 C4 121.07(19)
C1 N2 C3 113.38(19)
C1 N2 C16 123.31(19)
C3 N2 C16 123.26(18)
C3 N3 C28 117.95(18)
C3 N3 Li2 114.37(19)
C28 N3 Li2 123.0(2)

loop_
_geom_bond_atom_site_label_1
_geom_bond_atom_site_label_2
_geom_bond_distance
C1 N1 1.360(3)
C1 N2 1.372(3)
C1 Li1 2.179(5)
C2 C3 1.357(3)
C2 N1 1.393(3)
C2 H2 0.9500
C3 N3 1.368(3)
C3 N2 1.409(3)
C4 C5 1.387(4)
C4 C9 1.398(3)
C4 N1 1.439(3)
C5 C6 1.393(4)
C5 C10 1.513(4)
C6 C7 1.367(5)
C6 H6 0.9500
C7 C8 1.383(5)
C7 H7 0.9500
C8 C9 1.397(4)
C8 H8 0.9500
C9 C13 1.539(4)
C10 C12 1.525(4)
C10 C11 1.539(5)
C10 H10 1.0000
C11 H11A 0.9800
C11 H11B 0.9800
C11 H11C 0.9800
C12 H12A 0.9800
C12 H12B 0.9800
C12 H12C 0.9800
C13 C15 1.491(5)
C13 C14 1.514(4)
C13 H13 1.0000
C14 H14A 0.9800
C14 H14B 0.9800
C14 H14C 0.9800
C15 H15A 0.9800
C15 H15B 0.9800
C15 H15C 0.9800
C16 C17 1.383(3)
C16 N2 1.451(3)
C16 C21 1.460(3)
C17 C18 1.395(3)
C17 C22 1.528(3)
C18 C19 1.391(3)
C18 H18 0.9500
C19 C20 1.356(4)
C19 H19 0.9500
C20 C21 1.434(4)
C20 H20 0.9500
C21 C25 1.417(3)
C21 Li2 2.565(5)
C22 C23 1.523(4)
C22 C24 1.524(4)
C22 H22 1.0000
C23 H23A 0.9800
C23 H23B 0.9800
C23 H23C 0.9800
C24 H24A 0.9800
C24 H24B 0.9800
C24 H24C 0.9800
C25 C26 1.498(4)
C25 C27 1.520(3)
C25 Li2 2.264(5)
C26 H26A 0.9800
C26 H26B 0.9800
C26 H26C 0.9800
C27 H27A 0.9800
C27 H27B 0.9800
C27 H27C 0.9800
C28 N3 1.376(3)
C28 C29 1.410(3)
C28 C33 1.412(3)
C29 C30 1.384(3)
C29 H29 0.9500
C30 C31 1.382(3)
C30 H30 0.9500
C31 C32 1.393(3)
C31 C34 1.533(4)
C32 C33 1.373(4)
C32 H32 0.9500
C33 H33 0.9500
C34 C37B 1.471(14)
C34 C36 1.505(10)
C34 C35 1.506(8)
C34 C35B 1.542(13)
C34 C37 1.568(10)
C34 C36B 1.640(16)
C35 H35A 0.9800
C35 H35B 0.9800
C35 H35C 0.9800
C36 H36A 0.9800
C36 H36B 0.9800
C36 H36C 0.9800
C37 H37A 0.9800
C37 H37B 0.9800
C37 H37C 0.9800
C35B H35D 0.9800
C35B H35E 0.9800
C35B H35F 0.9800
C36B H36D 0.9800
C36B H36E 0.9800
C36B H36F 0.9800
C37B H37D 0.9800
C37B H37E 0.9800
C37B H37F 0.9800
C38 O1 1.387(4)
C38 C39 1.470(5)
C38 H38A 0.9900
C38 H38B 0.9900
C39 C40 1.501(5)
C39 H39A 0.9900
C39 H39B 0.9900
C40 C41 1.506(5)
C40 H40A 0.9900
C40 H40B 0.9900
C41 O1 1.435(4)
C41 H41A 0.9900
C41 H41B 0.9900
C42 O2 1.437(3)
C42 C43 1.494(5)
C42 H42A 0.9900
C42 H42B 0.9900
C43 C44 1.477(5)
C43 H43A 0.9900
C43 H43B 0.9900
C44 C45 1.500(4)
C44 H44A 0.9900
C44 H44B 0.9900
C45 O2 1.433(3)
C45 H45A 0.9900
C45 H45B 0.9900
C46 O3 1.438(3)
C46 C47 1.494(4)
C46 H46A 0.9900
C46 H46B 0.9900
C47 C48B 1.442(18)
C47 C48 1.507(8)
C47 H47A 0.9900
C47 H47B 0.9900
C48 C49 1.486(7)
C48 H48A 0.9900
C48 H48B 0.9900
C48B C49 1.479(16)
C48B H48C 0.9900
C48B H48D 0.9900
C49 O3 1.428(4)
C49 H49A 0.9900
C49 H49B 0.9900
C50 C51B 1.403(12)
C50 O4 1.430(4)
C50 C51 1.448(7)
C50 H50A 0.9900
C50 H50B 0.9900
C51 C52 1.551(7)
C51 H51A 0.9900
C51 H51B 0.9900
C51B C52 1.564(11)
C51B H51C 0.9900
C51B H51D 0.9900
C52 C53 1.485(5)
C52 H52A 0.9900
C52 H52B 0.9900
C53 O4 1.428(3)
C53 H53A 0.9900
C53 H53B 0.9900
C54 O5 1.406(3)
C54 C55 1.502(5)
C54 H54A 0.9900
C54 H54B 0.9900
C55 C56 1.488(11)
C55 C56B 1.54(3)
C55 H55A 0.9900
C55 H55B 0.9900
C56 C57 1.504(11)
C56 H56A 0.9900
C56 H56B 0.9900
C56B C57 1.42(2)
C56B H56C 0.9900
C56B H56D 0.9900
C57 O5 1.440(4)
C57 H57A 0.9900
C57 H57B 0.9900
C58 O6 1.380(5)
C58 C59 1.458(5)
C58 H58A 0.9900
C58 H58B 0.9900
C59 C60 1.542(6)
C59 H59A 0.9900
C59 H59B 0.9900
C60 C61 1.513(5)
C60 H60A 0.9900
C60 H60B 0.9900
C61 O6 1.419(5)
C61 H61A 0.9900
C61 H61B 0.9900
O1 Li1 2.043(5)
O2 Li1 2.011(5)
O3 Li1 1.972(4)
O4 Li2 2.029(5)
O5 Li2 1.939(5)
Li2 N3 1.994(4)

loop_
_geom_torsion_atom_site_label_1
_geom_torsion_atom_site_label_2
_geom_torsion_atom_site_label_3
_geom_torsion_atom_site_label_4
_geom_torsion
N1 C2 C3 N3 174.1(2)
N1 C2 C3 N2 0.5(2)
C9 C4 C5 C6 1.0(4)
N1 C4 C5 C6 -176.2(2)
C9 C4 C5 C10 -178.5(3)
N1 C4 C5 C10 4.2(4)
C4 C5 C6 C7 -0.5(4)
C10 C5 C6 C7 179.1(3)
C5 C6 C7 C8 -0.3(5)
C6 C7 C8 C9 0.7(5)
C7 C8 C9 C4 -0.2(4)
C7 C8 C9 C13 -179.7(3)
C5 C4 C9 C8 -0.7(4)
N1 C4 C9 C8 176.5(2)
C5 C4 C9 C13 178.9(3)
N1 C4 C9 C13 -3.9(4)
C4 C5 C10 C12 120.8(3)
C6 C5 C10 C12 -58.7(4)
C4 C5 C10 C11 -114.7(3)
C6 C5 C10 C11 65.7(4)
C8 C9 C13 C15 -98.6(3)
C4 C9 C13 C15 81.9(3)
C8 C9 C13 C14 28.3(4)
C4 C9 C13 C14 -151.3(3)
N2 C16 C17 C18 -178.3(2)
C21 C16 C17 C18 -2.6(4)
N2 C16 C17 C22 -2.3(3)
C21 C16 C17 C22 173.4(2)
C16 C17 C18 C19 2.2(4)
C22 C17 C18 C19 -173.8(2)
C17 C18 C19 C20 -0.5(4)
C18 C19 C20 C21 -1.0(4)
C19 C20 C21 C25 178.9(2)
C19 C20 C21 C16 0.6(3)
C19 C20 C21 Li2 108.5(3)
C17 C16 C21 C25 -176.9(2)
N2 C16 C21 C25 -1.3(3)
C17 C16 C21 C20 1.2(3)
N2 C16 C21 C20 176.77(19)
C17 C16 C21 Li2 -118.4(2)
N2 C16 C21 Li2 57.2(2)
C16 C17 C22 C23 152.4(2)
C18 C17 C22 C23 -31.6(3)
C16 C17 C22 C24 -84.1(3)
C18 C17 C22 C24 91.9(3)
C20 C21 C25 C26 158.6(2)
C16 C21 C25 C26 -23.5(4)
Li2 C21 C25 C26 -98.3(3)
C20 C21 C25 C27 2.2(4)
C16 C21 C25 C27 -179.8(2)
Li2 C21 C25 C27 105.4(3)
C20 C21 C25 Li2 -103.1(2)
C16 C21 C25 Li2 74.8(3)
N3 C28 C29 C30 179.5(2)
C33 C28 C29 C30 2.2(4)
C28 C29 C30 C31 0.6(4)
C29 C30 C31 C32 -2.8(4)
C29 C30 C31 C34 178.0(3)
C30 C31 C32 C33 2.3(4)
C34 C31 C32 C33 -178.5(3)
C31 C32 C33 C28 0.5(5)
N3 C28 C33 C32 179.7(3)
C29 C28 C33 C32 -2.7(4)
C30 C31 C34 C37B 129.8(6)
C32 C31 C34 C37B -49.3(6)
C30 C31 C34 C36 -132.5(4)
C32 C31 C34 C36 48.4(5)
C30 C31 C34 C35 -16.5(5)
C32 C31 C34 C35 164.3(4)
C30 C31 C34 C35B 9.2(6)
C32 C31 C34 C35B -169.9(5)
C30 C31 C34 C37 107.7(4)
C32 C31 C34 C37 -71.5(4)
C30 C31 C34 C36B -117.7(5)
C32 C31 C34 C36B 63.1(6)
O1 C38 C39 C40 16.4(5)
C38 C39 C40 C41 4.8(4)
C39 C40 C41 O1 -23.5(4)
O2 C42 C43 C44 28.3(4)
C42 C43 C44 C45 -32.0(4)
C43 C44 C45 O2 24.5(4)
O3 C46 C47 C48B 1.4(6)
O3 C46 C47 C48 -27.5(4)
C48B C47 C48 C49 -69.2(15)
C46 C47 C48 C49 31.3(5)
C46 C47 C48B C49 -14.4(9)
C48 C47 C48B C49 72.9(16)
C47 C48B C49 O3 22.2(9)
C47 C48B C49 C48 -76.1(19)
C47 C48 C49 O3 -24.4(6)
C47 C48 C49 C48B 65.9(18)
C51B C50 C51 C52 65.9(9)
O4 C50 C51 C52 -33.2(5)
O4 C50 C51B C52 29.6(9)
C51 C50 C51B C52 -65.5(7)
C50 C51 C52 C53 37.6(5)
C50 C51 C52 C51B -62.2(8)
C50 C51B C52 C53 -22.6(9)
C50 C51B C52 C51 66.6(9)
C51 C52 C53 O4 -29.5(4)
C51B C52 C53 O4 7.8(6)
O5 C54 C55 C56 5.7(5)
O5 C54 C55 C56B 29.1(7)
C54 C55 C56 C57 15.5(6)
C56B C55 C56 C57 -68(3)
C56 C55 C56B C57 80(3)
C54 C55 C56B C57 -21.7(9)
C55 C56B C57 O5 7.3(10)
C55 C56B C57 C56 -71(3)
C55 C56 C57 C56B 78(3)
C55 C56 C57 O5 -30.7(5)
O6 C58 C59 C60 26.2(5)
C58 C59 C60 C61 -2.3(4)
C59 C60 C61 O6 -21.1(4)
C39 C38 O1 C41 -31.6(4)
C39 C38 O1 Li1 152.0(3)
C40 C41 O1 C38 34.1(4)
C40 C41 O1 Li1 -148.9(2)
C44 C45 O2 C42 -7.1(4)
C44 C45 O2 Li1 -170.9(3)
C43 C42 O2 C45 -13.1(4)
C43 C42 O2 Li1 150.5(3)
C48B C49 O3 C46 -21.7(7)
C48 C49 O3 C46 7.6(5)
C48B C49 O3 Li1 136.5(6)
C48 C49 O3 Li1 165.8(4)
C47 C46 O3 C49 12.8(4)
C47 C46 O3 Li1 -143.1(3)
C52 C53 O4 C50 9.9(4)
C52 C53 O4 Li2 170.0(3)
C51B C50 O4 C53 -26.4(7)
C51 C50 O4 C53 15.8(5)
C51B C50 O4 Li2 170.8(6)
C51 C50 O4 Li2 -147.0(4)
C55 C54 O5 C57 -26.1(4)
C55 C54 O5 Li2 167.3(3)
C56B C57 O5 C54 11.6(7)
C56 C57 O5 C54 35.6(4)
C56B C57 O5 Li2 -179.0(7)
C56 C57 O5 Li2 -155.1(3)
C59 C58 O6 C61 -40.2(5)
C60 C61 O6 C58 37.7(4)
C49 O3 Li1 O2 142.8(3)
C46 O3 Li1 O2 -63.5(3)
C49 O3 Li1 O1 46.1(3)
C46 O3 Li1 O1 -160.1(2)
C49 O3 Li1 C1 -83.1(3)
C46 O3 Li1 C1 70.7(3)
C45 O2 Li1 O3 6.9(3)
C42 O2 Li1 O3 -154.4(2)
C45 O2 Li1 O1 104.9(3)
C42 O2 Li1 O1 -56.4(3)
C45 O2 Li1 C1 -125.5(3)
C42 O2 Li1 C1 73.1(3)
C38 O1 Li1 O3 -129.2(4)
C41 O1 Li1 O3 54.8(3)
C38 O1 Li1 O2 127.9(4)
C41 O1 Li1 O2 -48.0(3)
C38 O1 Li1 C1 -1.8(5)
C41 O1 Li1 C1 -177.8(3)
N1 C1 Li1 O3 128.9(2)
N2 C1 Li1 O3 -52.3(3)
N1 C1 Li1 O2 -105.6(3)
N2 C1 Li1 O2 73.2(3)
N1 C1 Li1 O1 11.8(4)
N2 C1 Li1 O1 -169.43(19)
C54 O5 Li2 N3 -160.2(3)
C57 O5 Li2 N3 34.1(3)
C54 O5 Li2 O4 -45.5(4)
C57 O5 Li2 O4 148.8(2)
C54 O5 Li2 C25 71.8(4)
C57 O5 Li2 C25 -93.9(3)
C54 O5 Li2 C21 101.9(4)
C57 O5 Li2 C21 -63.9(3)
C53 O4 Li2 O5 62.3(3)
C50 O4 Li2 O5 -139.3(3)
C53 O4 Li2 N3 179.1(3)
C50 O4 Li2 N3 -22.5(4)
C53 O4 Li2 C25 -62.3(4)
C50 O4 Li2 C25 96.1(3)
C53 O4 Li2 C21 -63.1(5)
C50 O4 Li2 C21 95.2(4)
C21 C25 Li2 O5 63.9(2)
C26 C25 Li2 O5 -170.9(2)
C27 C25 Li2 O5 -52.9(3)
C21 C25 Li2 N3 -63.5(3)
C26 C25 Li2 N3 61.8(3)
C27 C25 Li2 N3 179.8(2)
C21 C25 Li2 O4 -179.0(2)
C26 C25 Li2 O4 -53.7(2)
C27 C25 Li2 O4 64.3(3)
C26 C25 Li2 C21 125.3(2)
C27 C25 Li2 C21 -116.8(3)
C25 C21 Li2 O5 -125.8(2)
C20 C21 Li2 O5 -12.5(2)
C16 C21 Li2 O5 105.3(2)
C25 C21 Li2 N3 123.3(2)
C20 C21 Li2 N3 -123.4(2)
C16 C21 Li2 N3 -5.6(2)
C25 C21 Li2 O4 1.5(3)
C20 C21 Li2 O4 114.8(3)
C16 C21 Li2 O4 -127.4(3)
C20 C21 Li2 C25 113.3(2)
C16 C21 Li2 C25 -128.9(2)
N2 C1 N1 C2 0.9(2)
Li1 C1 N1 C2 179.9(2)
N2 C1 N1 C4 177.92(19)
Li1 C1 N1 C4 -3.1(3)
C3 C2 N1 C1 -1.0(3)
C3 C2 N1 C4 -178.14(19)
C5 C4 N1 C1 -99.4(3)
C9 C4 N1 C1 83.3(3)
C5 C4 N1 C2 77.4(3)
C9 C4 N1 C2 -100.0(3)
N1 C1 N2 C3 -0.6(2)
Li1 C1 N2 C3 -179.63(19)
N1 C1 N2 C16 176.75(18)
Li1 C1 N2 C16 -2.3(3)
C2 C3 N2 C1 0.0(2)
N3 C3 N2 C1 -174.57(19)
C2 C3 N2 C16 -177.31(18)
N3 C3 N2 C16 8.1(3)
C17 C16 N2 C1 -80.3(3)
C21 C16 N2 C1 103.8(2)
C17 C16 N2 C3 96.7(3)
C21 C16 N2 C3 -79.1(3)
C2 C3 N3 C28 33.6(4)
N2 C3 N3 C28 -153.7(2)
C2 C3 N3 Li2 -122.9(3)
N2 C3 N3 Li2 49.8(3)
C29 C28 N3 C3 21.4(4)
C33 C28 N3 C3 -161.4(2)
C29 C28 N3 Li2 175.7(3)
C33 C28 N3 Li2 -7.0(4)
O5 Li2 N3 C3 -144.7(2)
O4 Li2 N3 C3 101.3(2)
C25 Li2 N3 C3 -13.6(3)
C21 Li2 N3 C3 -43.2(3)
O5 Li2 N3 C28 60.1(3)
O4 Li2 N3 C28 -53.8(3)
C25 Li2 N3 C28 -168.8(2)
C21 Li2 N3 C28 161.7(2)
